data_2019497
loop_
_publ_author_name
'Zhang, Hai-Na'
'Zhang, Qing-Fu'
'Wang, Jia-Jia'
'Geng, Ai-Jing'
'Zhang, Chong'

_publ_section_title
;
 A one-dimensional silver(I) coordination polymer based on an asymmetric
 flexible <i>N</i>-donor carboxylate ligand:
 <i>catena</i>-poly[(\m~3~-4-{[(1-phenyl-1<i>H</i>-tetrazol-5-yl)sulfanyl]methyl}benzoato-\k^3^<i>O</i>:<i>O</i>':<i>N</i>^4^)silver(I)]
;
_journal_coeditor_code EG3149
_journal_issue 3
_journal_name_full 'Acta Crystallographica Section C'
_journal_page_first 292
_journal_page_last 296
_journal_paper_doi 10.1107/S205322961400312X
_journal_volume 70
_journal_year 2014
_chemical_formula_iupac '[Ag (C15 H11 N4 O2 S)]'
_chemical_formula_moiety 'C15 H11 Ag N4 O2 S'
_chemical_formula_sum 'C15 H11 Ag N4 O2 S'
_chemical_formula_weight 419.21
_chemical_name_systematic
;
<i>catena</i>-Poly[(\m~3~-4-{[(1-phenyl-1<i>H</i>-tetrazol-5-
yl)sulfanyl]methyl}benzoato-\k^3^<i>O</i>:<i>O</i>':<i>N</i>^4^)silver(I)]
;
_space_group_IT_number 14
_symmetry_cell_setting monoclinic
_symmetry_space_group_name_Hall '-P 2ybc'
_symmetry_space_group_name_H-M 'P 1 21/c 1'
_atom_sites_solution_hydrogens geom
_atom_sites_solution_primary direct
_atom_sites_solution_secondary difmap
_audit_creation_method SHELXL97
_cell_angle_alpha 90.00
_cell_angle_beta 96.936(2)
_cell_angle_gamma 90.00
_cell_formula_units_Z 4
_cell_length_a 15.1501(13)
_cell_length_b 8.2900(7)
_cell_length_c 12.3879(11)
_cell_measurement_reflns_used 3290
_cell_measurement_temperature 298(2)
_cell_measurement_theta_max 28.01
_cell_measurement_theta_min 2.71
_cell_volume 1544.5(2)
_computing_cell_refinement 'SMART (Bruker, 2001)'
_computing_data_collection 'SMART (Bruker, 2001)'
_computing_data_reduction 'SAINT (Bruker, 2001)'
_computing_molecular_graphics 'SHELXTL (Sheldrick, 2008)'
_computing_publication_material 'SHELXTL (Sheldrick, 2008)'
_computing_structure_refinement 'SHELXL97 (Sheldrick, 2008)'
_computing_structure_solution 'SHELXS97 (Sheldrick, 2008)'
_diffrn_ambient_temperature 298(2)
_diffrn_measured_fraction_theta_full 0.987
_diffrn_measured_fraction_theta_max 0.987
_diffrn_measurement_device_type 'Bruker SMART 1000 CCD area-detector'
_diffrn_measurement_method '\f and \w'
_diffrn_radiation_monochromator graphite
_diffrn_radiation_source 'fine-focus sealed tube'
_diffrn_radiation_type MoK\a
_diffrn_radiation_wavelength 0.71073
_diffrn_reflns_av_R_equivalents 0.0768
_diffrn_reflns_av_sigmaI/netI 0.0799
_diffrn_reflns_limit_h_max 8
_diffrn_reflns_limit_h_min -20
_diffrn_reflns_limit_k_max 10
_diffrn_reflns_limit_k_min -10
_diffrn_reflns_limit_l_max 16
_diffrn_reflns_limit_l_min -15
_diffrn_reflns_number 9195
_diffrn_reflns_theta_full 28.01
_diffrn_reflns_theta_max 28.01
_diffrn_reflns_theta_min 2.71
_exptl_absorpt_coefficient_mu 1.454
_exptl_absorpt_correction_T_max 0.7696
_exptl_absorpt_correction_T_min 0.5939
_exptl_absorpt_correction_type multi-scan
_exptl_absorpt_process_details '(SADABS; Bruker, 2001)'
_exptl_crystal_colour colourless
_exptl_crystal_density_diffrn 1.803
_exptl_crystal_density_method 'not measured'
_exptl_crystal_description block
_exptl_crystal_F_000 832
_exptl_crystal_size_max 0.40
_exptl_crystal_size_mid 0.38
_exptl_crystal_size_min 0.19
_refine_diff_density_max 0.784
_refine_diff_density_min -1.096
_refine_ls_extinction_coef 0.0092(9)
_refine_ls_extinction_expression Fc^*^=kFc[1+0.001xFc^2^\l^3^/sin(2\q)]^-1/4^
_refine_ls_extinction_method 'SHELXL97 (Sheldrick, 2008)'
_refine_ls_goodness_of_fit_ref 1.000
_refine_ls_hydrogen_treatment constr
_refine_ls_matrix_type full
_refine_ls_number_parameters 209
_refine_ls_number_reflns 3684
_refine_ls_number_restraints 0
_refine_ls_restrained_S_all 1.000
_refine_ls_R_factor_all 0.0752
_refine_ls_R_factor_gt 0.0446
_refine_ls_shift/su_max 0.001
_refine_ls_shift/su_mean 0.000
_refine_ls_structure_factor_coef Fsqd
_refine_ls_weighting_details 'calc w = 1/[\s^2^(Fo^2^)+(0.0500P)^2^+0.0000P] where P=(Fo^2^+2Fc^2^)/3'
_refine_ls_weighting_scheme calc
_refine_ls_wR_factor_gt 0.1062
_refine_ls_wR_factor_ref 0.1186
_reflns_number_gt 2383
_reflns_number_total 3684
_reflns_threshold_expression I>2\s(I)
_cod_data_source_file eg3149sup1.cf
_cod_data_source_block I
_cod_original_sg_symbol_H-M 'P 21/c'
_cod_database_code 2019497
_cod_database_fobs_code 2019497

loop_
_symmetry_equiv_pos_as_xyz
'x, y, z'
'-x, y+1/2, -z+1/2'
'-x, -y, -z'
'x, -y-1/2, z-1/2'

loop_
_atom_site_type_symbol
_atom_site_label
_atom_site_fract_x
_atom_site_fract_y
_atom_site_fract_z
_atom_site_U_iso_or_equiv
_atom_site_adp_type
_atom_site_calc_flag
_atom_site_refinement_flags
_atom_site_occupancy
_atom_site_symmetry_multiplicity
Ag Ag1 1.08271(2) 0.42668(4) 0.97501(2) 0.05051(17) Uani d . 1 1
S S1 0.76232(8) 0.33620(12) 0.27351(7) 0.0438(3) Uani d . 1 1
O O1 0.8883(2) 0.5799(3) 0.8464(2) 0.0465(7) Uani d . 1 1
O O2 0.9989(2) 0.4112(3) 0.81849(19) 0.0467(7) Uani d . 1 1
N N1 0.6551(2) 0.3178(4) 0.0795(2) 0.0400(8) Uani d . 1 1
N N2 0.6434(3) 0.3882(5) -0.0212(3) 0.0562(10) Uani d . 1 1
N N3 0.7071(3) 0.4924(5) -0.0222(3) 0.0614(11) Uani d . 1 1
N N4 0.7620(2) 0.4911(4) 0.0755(2) 0.0452(8) Uani d . 1 1
C C1 0.9312(3) 0.4953(4) 0.7860(3) 0.0320(8) Uani d . 1 1
C C2 0.9003(3) 0.4942(4) 0.6663(2) 0.0308(8) Uani d . 1 1
C C3 0.9312(3) 0.3776(5) 0.5982(3) 0.0398(9) Uani d . 1 1
H H3 0.9694 0.2969 0.6278 0.048 Uiso calc R 1 1
C C4 0.9052(3) 0.3816(5) 0.4862(3) 0.0406(10) Uani d . 1 1
H H4 0.9251 0.3021 0.4420 0.049 Uiso calc R 1 1
C C5 0.8498(3) 0.5033(4) 0.4402(3) 0.0343(8) Uani d . 1 1
C C6 0.8172(3) 0.6176(4) 0.5071(3) 0.0346(8) Uani d . 1 1
H H6 0.7788 0.6976 0.4769 0.041 Uiso calc R 1 1
C C7 0.8419(3) 0.6130(4) 0.6195(3) 0.0343(8) Uani d . 1 1
H H7 0.8193 0.6897 0.6636 0.041 Uiso calc R 1 1
C C8 0.8253(3) 0.5159(5) 0.3169(3) 0.0446(10) Uani d . 1 1
H H8A 0.8787 0.5223 0.2809 0.053 Uiso calc R 1 1
H H8B 0.7899 0.6117 0.2988 0.053 Uiso calc R 1 1
C C9 0.7280(3) 0.3840(4) 0.1379(3) 0.0363(9) Uani d . 1 1
C C10 0.5951(3) 0.1960(5) 0.1099(3) 0.0429(10) Uani d . 1 1
C C11 0.6302(4) 0.0633(5) 0.1684(4) 0.0556(12) Uani d . 1 1
H H11 0.6912 0.0526 0.1866 0.067 Uiso calc R 1 1
C C12 0.5722(5) -0.0535(7) 0.1991(5) 0.0818(19) Uani d . 1 1
H H12 0.5941 -0.1417 0.2403 0.098 Uiso calc R 1 1
C C13 0.4812(5) -0.0378(8) 0.1679(5) 0.0816(19) Uani d . 1 1
H H13 0.4423 -0.1170 0.1864 0.098 Uiso calc R 1 1
C C14 0.4501(4) 0.0925(8) 0.1110(4) 0.0778(18) Uani d . 1 1
H H14 0.3891 0.1017 0.0908 0.093 Uiso calc R 1 1
C C15 0.5052(3) 0.2131(6) 0.0813(3) 0.0568(12) Uani d . 1 1
H H15 0.4821 0.3033 0.0431 0.068 Uiso calc R 1 1

loop_
_atom_site_aniso_label
_atom_site_aniso_U_11
_atom_site_aniso_U_22
_atom_site_aniso_U_33
_atom_site_aniso_U_12
_atom_site_aniso_U_13
_atom_site_aniso_U_23
Ag1 0.0478(3) 0.0737(3) 0.02751(19) 0.00522(18) -0.00578(14) -0.00075(13)
S1 0.0517(7) 0.0466(6) 0.0298(4) -0.0125(5) -0.0088(4) 0.0028(4)
O1 0.056(2) 0.0565(17) 0.0265(12) 0.0103(16) 0.0054(13) -0.0024(11)
O2 0.0449(18) 0.0663(18) 0.0251(12) 0.0140(16) -0.0107(12) -0.0001(11)
N1 0.0393(19) 0.0488(18) 0.0302(14) -0.0097(17) -0.0030(13) -0.0014(13)
N2 0.053(2) 0.076(3) 0.0343(17) -0.016(2) -0.0160(16) 0.0094(16)
N3 0.066(3) 0.081(3) 0.0334(18) -0.022(3) -0.0120(18) 0.0119(17)
N4 0.045(2) 0.059(2) 0.0295(15) -0.009(2) -0.0022(14) 0.0054(14)
C1 0.035(2) 0.0360(18) 0.0241(16) -0.0085(18) 0.0002(15) 0.0005(14)
C2 0.035(2) 0.0339(17) 0.0229(15) -0.0057(18) 0.0024(14) -0.0022(13)
C3 0.048(3) 0.0356(19) 0.0346(18) 0.006(2) 0.0004(17) -0.0009(15)
C4 0.050(3) 0.041(2) 0.0287(17) 0.006(2) -0.0004(17) -0.0079(15)
C5 0.039(2) 0.0376(18) 0.0250(16) -0.0112(19) -0.0032(15) 0.0007(14)
C6 0.034(2) 0.0354(18) 0.0323(17) -0.0018(18) -0.0061(15) 0.0040(14)
C7 0.039(2) 0.0348(18) 0.0289(17) -0.0004(18) 0.0038(16) -0.0061(14)
C8 0.057(3) 0.050(2) 0.0240(17) -0.015(2) -0.0054(17) -0.0004(15)
C9 0.039(2) 0.0381(19) 0.0288(17) -0.0013(19) -0.0063(15) -0.0048(14)
C10 0.042(2) 0.050(2) 0.0356(19) -0.014(2) 0.0034(17) -0.0129(17)
C11 0.053(3) 0.052(3) 0.061(3) -0.013(2) 0.002(2) -0.004(2)
C12 0.097(5) 0.075(4) 0.073(4) -0.032(4) 0.009(4) 0.009(3)
C13 0.085(5) 0.102(5) 0.059(3) -0.048(4) 0.014(3) -0.008(3)
C14 0.043(3) 0.125(5) 0.067(3) -0.028(4) 0.012(3) -0.024(3)
C15 0.037(2) 0.081(3) 0.050(2) -0.006(3) -0.0051(19) -0.012(2)

loop_
_atom_type_symbol
_atom_type_description
_atom_type_scat_dispersion_real
_atom_type_scat_dispersion_imag
_atom_type_scat_source
C C 0.0033 0.0016 'International Tables Vol C Tables 4.2.6.8 and 6.1.1.4'
H H 0.0000 0.0000 'International Tables Vol C Tables 4.2.6.8 and 6.1.1.4'
N N 0.0061 0.0033 'International Tables Vol C Tables 4.2.6.8 and 6.1.1.4'
O O 0.0106 0.0060 'International Tables Vol C Tables 4.2.6.8 and 6.1.1.4'
S S 0.1246 0.1234 'International Tables Vol C Tables 4.2.6.8 and 6.1.1.4'
Ag Ag -0.8971 1.1015 'International Tables Vol C Tables 4.2.6.8 and 6.1.1.4'

loop_
_geom_angle_atom_site_label_1
_geom_angle_atom_site_label_2
_geom_angle_atom_site_label_3
_geom_angle_site_symmetry_1
_geom_angle_site_symmetry_3
_geom_angle
O2 Ag1 O1 . 3_767 155.70(13)
O2 Ag1 N4 . 3_766 104.32(11)
O1 Ag1 N4 3_767 3_766 99.92(11)
O2 Ag1 Ag1 . 3_767 77.95(8)
O1 Ag1 Ag1 3_767 3_767 82.48(8)
N4 Ag1 Ag1 3_766 3_767 140.16(9)
C9 S1 C8 . . 100.60(17)
C1 O1 Ag1 . 3_767 121.8(2)
C1 O2 Ag1 . . 127.6(2)
C9 N1 N2 . . 108.6(3)
C9 N1 C10 . . 130.0(3)
N2 N1 C10 . . 121.4(3)
N3 N2 N1 . . 106.1(3)
N2 N3 N4 . . 110.9(3)
C9 N4 N3 . . 106.3(3)
C9 N4 Ag1 . 3_766 138.2(3)
N3 N4 Ag1 . 3_766 104.7(2)
O1 C1 O2 . . 125.0(3)
O1 C1 C2 . . 117.9(3)
O2 C1 C2 . . 117.1(3)
C3 C2 C7 . . 118.4(3)
C3 C2 C1 . . 120.8(3)
C7 C2 C1 . . 120.7(3)
C4 C3 C2 . . 120.5(4)
C4 C3 H3 . . 119.8
C2 C3 H3 . . 119.8
C5 C4 C3 . . 120.6(3)
C5 C4 H4 . . 119.7
C3 C4 H4 . . 119.7
C6 C5 C4 . . 119.5(3)
C6 C5 C8 . . 119.2(3)
C4 C5 C8 . . 121.3(3)
C5 C6 C7 . . 120.3(3)
C5 C6 H6 . . 119.9
C7 C6 H6 . . 119.9
C6 C7 C2 . . 120.7(3)
C6 C7 H7 . . 119.6
C2 C7 H7 . . 119.6
C5 C8 S1 . . 107.2(2)
C5 C8 H8A . . 110.3
S1 C8 H8A . . 110.3
C5 C8 H8B . . 110.3
S1 C8 H8B . . 110.3
H8A C8 H8B . . 108.5
N4 C9 N1 . . 108.0(3)
N4 C9 S1 . . 128.6(3)
N1 C9 S1 . . 123.3(3)
C15 C10 C11 . . 121.5(4)
C15 C10 N1 . . 119.9(4)
C11 C10 N1 . . 118.6(4)
C10 C11 C12 . . 118.7(5)
C10 C11 H11 . . 120.7
C12 C11 H11 . . 120.7
C13 C12 C11 . . 119.7(6)
C13 C12 H12 . . 120.1
C11 C12 H12 . . 120.1
C14 C13 C12 . . 119.6(6)
C14 C13 H13 . . 120.2
C12 C13 H13 . . 120.2
C13 C14 C15 . . 122.4(6)
C13 C14 H14 . . 118.8
C15 C14 H14 . . 118.8
C10 C15 C14 . . 118.0(5)
C10 C15 H15 . . 121.0
C14 C15 H15 . . 121.0

loop_
_geom_bond_atom_site_label_1
_geom_bond_atom_site_label_2
_geom_bond_site_symmetry_2
_geom_bond_distance
_geom_bond_publ_flag
Ag1 O1 3_767 2.204(2) y
Ag1 O2 . 2.190(3) y
Ag1 N4 3_766 2.598(4) y
Ag1 Ag1 3_767 2.9183(7) y
S1 C9 . 1.743(3) ?
S1 C8 . 1.815(4) ?
C1 O1 . 1.261(4) y
O1 Ag1 3_767 2.204(2) ?
C1 O2 . 1.265(5) y
N1 C9 . 1.360(5) ?
N1 N2 . 1.370(4) ?
N1 C10 . 1.439(5) ?
N2 N3 . 1.295(5) ?
N3 N4 . 1.384(4) ?
N4 C9 . 1.322(5) ?
N4 Ag1 3_766 2.598(4) ?
C1 C2 . 1.500(4) ?
C2 C3 . 1.401(5) ?
C2 C7 . 1.402(5) ?
C3 C4 . 1.396(5) ?
C3 H3 . 0.9300 ?
C4 C5 . 1.390(6) ?
C4 H4 . 0.9300 ?
C5 C6 . 1.388(5) ?
C5 C8 . 1.532(4) ?
C6 C7 . 1.398(5) ?
C6 H6 . 0.9300 ?
C7 H7 . 0.9300 ?
C8 H8A . 0.9700 ?
C8 H8B . 0.9700 ?
C10 C15 . 1.373(6) ?
C10 C11 . 1.387(6) ?
C11 C12 . 1.391(7) ?
C11 H11 . 0.9300 ?
C12 C13 . 1.391(10) ?
C12 H12 . 0.9300 ?
C13 C14 . 1.344(8) ?
C13 H13 . 0.9300 ?
C14 C15 . 1.381(7) ?
C14 H14 . 0.9300 ?
C15 H15 . 0.9300 ?
